data_4516011
loop_
_publ_author_name
'Bhattacharyya, Sohini'
'Chakraborty, Anindita'
'Hazra, Arpan'
'Maji, Tapas Kumar'

_publ_section_title
;
 Tetracarboxylate Linker-Based Flexible Cu<sup>II</sup> Frameworks:
 Efficient Separation of CO<sub>2</sub> from CO<sub>2</sub>/N<sub>2</sub>
 and C<sub>2</sub>H<sub>2</sub> from
 C<sub>2</sub>H<sub>2</sub>/C<sub>2</sub>H<sub>4</sub> Mixtures.
;
_journal_issue 2
_journal_name_full 'ACS omega'
_journal_page_first 2018
_journal_page_last 2026
_journal_paper_doi 10.1021/acsomega.7b01964
_journal_volume 3
_journal_year 2018
_chemical_formula_sum 'C72 H68 Cu2 N8 O14'
_chemical_formula_weight 1396.42
_space_group_crystal_system monoclinic
_space_group_IT_number 14
_space_group_name_Hall '-P 2ybc'
_space_group_name_H-M_alt 'P 1 21/c 1'
_atom_sites_solution_hydrogens NOREF
_audit_creation_method SHELXL-2017/1
_cell_angle_alpha 90
_cell_angle_beta 109.708(3)
_cell_angle_gamma 90
_cell_formula_units_Z 4
_cell_length_a 23.6733(17)
_cell_length_b 18.9166(13)
_cell_length_c 17.6110(13)
_cell_measurement_reflns_used 7837
_cell_measurement_temperature 296(2)
_cell_measurement_theta_max 23.14
_cell_measurement_theta_min 2.05
_cell_volume 7424.6(9)
_computing_cell_refinement 'Bruker SAINT'
_computing_data_collection 'Bruker APEX3'
_computing_data_reduction 'Bruker SAINT  A'
_computing_molecular_graphics 'Bruker SHELXTL'
_computing_publication_material 'Bruker SHELXTL'
_computing_structure_refinement 'SHELXL-2017/1 (Sheldrick, 2017)'
_computing_structure_solution 'SHELXT 2014/4 (Sheldrick, 2014)'
_diffrn_ambient_temperature 296(2)
_diffrn_measured_fraction_theta_full 0.993
_diffrn_measured_fraction_theta_max 0.993
_diffrn_measurement_device_type Bruker
_diffrn_measurement_method '\f and \w scans'
_diffrn_radiation_type MoK\a
_diffrn_radiation_wavelength 0.71073
_diffrn_reflns_av_R_equivalents 0.1709
_diffrn_reflns_av_unetI/netI 0.2345
_diffrn_reflns_Laue_measured_fraction_full 0.993
_diffrn_reflns_Laue_measured_fraction_max 0.993
_diffrn_reflns_limit_h_max 23
_diffrn_reflns_limit_h_min -23
_diffrn_reflns_limit_k_max 19
_diffrn_reflns_limit_k_min -19
_diffrn_reflns_limit_l_max 17
_diffrn_reflns_limit_l_min -17
_diffrn_reflns_number 94274
_diffrn_reflns_point_group_measured_fraction_full 0.993
_diffrn_reflns_point_group_measured_fraction_max 0.993
_diffrn_reflns_theta_full 21.107
_diffrn_reflns_theta_max 21.107
_diffrn_reflns_theta_min 1.827
_diffrn_source 'fine-focus sealed tube'
_exptl_absorpt_coefficient_mu 0.638
_exptl_absorpt_correction_T_max 0.9746
_exptl_absorpt_correction_T_min 0.9463
_exptl_absorpt_correction_type empirical
_exptl_absorpt_process_details SADABS
_exptl_crystal_colour blue
_exptl_crystal_density_diffrn 1.249
_exptl_crystal_description needle
_exptl_crystal_F_000 2904
_exptl_crystal_size_max 0.012
_exptl_crystal_size_mid 0.010
_exptl_crystal_size_min 0.008
_refine_diff_density_max 0.665
_refine_diff_density_min -0.344
_refine_diff_density_rms 0.102
_refine_ls_extinction_method none
_refine_ls_goodness_of_fit_ref 0.961
_refine_ls_hydrogen_treatment constr
_refine_ls_matrix_type full
_refine_ls_number_parameters 808
_refine_ls_number_reflns 8042
_refine_ls_number_restraints 62
_refine_ls_restrained_S_all 0.959
_refine_ls_R_factor_all 0.1643
_refine_ls_R_factor_gt 0.1040
_refine_ls_shift/su_max 0.000
_refine_ls_shift/su_mean 0.000
_refine_ls_structure_factor_coef Fsqd
_refine_ls_weighting_details 'w=1/[\s^2^(Fo^2^)+(0.1062P)^2^] where P=(Fo^2^+2Fc^2^)/3'
_refine_ls_weighting_scheme calc
_refine_ls_wR_factor_gt 0.2757
_refine_ls_wR_factor_ref 0.2958
_reflns_Friedel_coverage 0.000
_reflns_number_gt 3751
_reflns_number_total 8042
_reflns_threshold_expression 'I > 2\s(I)'
_cod_data_source_file ao7b01964_si_002.cif
_cod_data_source_block C:\Users\hazra\Desktop\sohini\1_CIF
_cod_depositor_comments
;
The following automatic conversions were performed:

data item '_exptl_absorpt_correction_type' value 'EMPIRICAL' was
changed to 'empirical' in accordance with the
/home/data/users/saulius/crontab/automatic-downloads/current/ACS/lib/dictionaries/cif_core.dic
dictionary named 'cif_core.dic' version 2.4.2 last updated on
2011-04-26.

Automatic conversion script
Id: cif_fix_values 6909 2019-04-08 15:41:33Z antanas 
;
_cod_original_sg_symbol_H-M 'P 21/c'
_cod_database_code 4516011
_shelx_shelxl_version_number 2017/1
_shelx_space_group_comment
;
The symmetry employed for this shelxl refinement is uniquely defined
by the following loop, which should always be used as a source of
symmetry information in preference to the above space-group names.
They are only intended as comments.
;
_shelx_estimated_absorpt_t_min 0.992
_shelx_estimated_absorpt_t_max 0.995

loop_
_space_group_symop_operation_xyz
'x, y, z'
'-x, y+1/2, -z+1/2'
'-x, -y, -z'
'x, -y-1/2, z-1/2'

loop_
_atom_site_label
_atom_site_type_symbol
_atom_site_fract_x
_atom_site_fract_y
_atom_site_fract_z
_atom_site_U_iso_or_equiv
_atom_site_adp_type
_atom_site_occupancy
_atom_site_site_symmetry_order
_atom_site_calc_flag
_atom_site_refinement_flags_posn
_atom_site_refinement_flags_adp
_atom_site_refinement_flags_occupancy
_atom_site_disorder_assembly
_atom_site_disorder_group
Cu1 Cu 1.02013(6) 0.53542(7) 0.22444(9) 0.0527(5) Uani 1 1 d . . . . .
Cu2 Cu 0.53757(7) 0.44765(8) 0.24725(10) 0.0655(6) Uani 1 1 d . . . . .
O52 O 0.9356(3) 0.7823(4) 0.5200(4) 0.052(2) Uani 1 1 d . . . . .
O4 O 0.9677(3) 0.9448(4) 0.3229(4) 0.051(2) Uani 1 1 d . . . . .
O1 O 1.0077(4) 0.6243(4) 0.2704(5) 0.063(2) Uani 1 1 d . . . . .
O3 O 0.9899(4) 0.8814(4) 0.2310(5) 0.076(3) Uani 1 1 d . . . . .
O7 O 0.4974(5) 0.8551(4) 0.2842(6) 0.073(3) Uani 1 1 d . . . . .
N3 N 0.9307(4) 0.5283(5) 0.1627(6) 0.053(3) Uani 1 1 d . . . . .
O5 O 0.5760(4) 0.5398(5) 0.2847(5) 0.074(3) Uani 1 1 d . . . . .
O6 O 0.5066(5) 0.6036(5) 0.2025(7) 0.086(3) Uani 1 1 d . . . . .
N5 N 0.4877(5) 0.4569(7) 0.3213(6) 0.069(3) Uani 1 1 d . . . . .
N1 N 1.0476(4) 0.5955(5) 0.1276(6) 0.057(3) Uani 1 1 d . . . . .
C70 C 0.9826(5) 0.7553(6) 0.3155(7) 0.048(3) Uani 1 1 d . . . . .
H70 H 0.992872 0.750617 0.269191 0.058 Uiso 1 1 calc R U . . .
O2 O 0.9871(5) 0.5720(5) 0.3697(6) 0.107(4) Uani 1 1 d . . . . .
N2 N 1.3817(6) 0.8880(7) 0.1586(7) 0.072(3) Uani 1 1 d . . . . .
N6 N 0.1073(6) 0.5346(7) 0.2998(7) 0.075(4) Uani 1 1 d . . . . .
N4 N 0.5727(5) 0.4462(6) 0.1565(7) 0.065(3) Uani 1 1 d . . . . .
C42 C 0.9501(5) 0.7685(7) 0.4536(7) 0.047(3) Uani 1 1 d . . . . .
C75 C 0.9706(5) 0.8244(6) 0.3414(8) 0.052(3) Uani 1 1 d . . . . .
C59 C 0.5809(7) 0.7834(7) 0.3466(9) 0.061(4) Uani 1 1 d . . . . .
O56 O 0.7261(5) 0.7138(7) 0.4588(7) 0.113(4) Uani 1 1 d . . . . .
C74 C 0.9546(5) 0.8281(6) 0.4105(7) 0.048(3) Uani 1 1 d . . . . .
H74 H 0.946745 0.872115 0.428328 0.058 Uiso 1 1 calc R U . . .
C41 C 0.9614(5) 0.7017(6) 0.4280(7) 0.049(3) Uani 1 1 d . . . . .
H41 H 0.957531 0.661256 0.455842 0.058 Uiso 1 1 calc R U . . .
C40 C 0.9789(5) 0.6971(6) 0.3588(7) 0.054(3) Uani 1 1 d . . . . .
C14 C 0.9025(7) 0.5732(6) 0.1005(8) 0.058(3) Uani 1 1 d . . . . .
H14 H 0.925143 0.608028 0.086995 0.070 Uiso 1 1 calc R U . . .
O8 O 0.5741(5) 0.9021(6) 0.3794(7) 0.113(4) Uani 1 1 d . . . . .
C3 C 1.1041(5) 0.6637(8) 0.0343(8) 0.065(4) Uani 1 1 d . . . . .
C18 C 0.8067(6) 0.5196(8) 0.0786(8) 0.061(4) Uani 1 1 d . . . . .
C15 C 0.8422(7) 0.5693(7) 0.0568(8) 0.064(4) Uani 1 1 d . . . . .
H15 H 0.825192 0.599382 0.013324 0.076 Uiso 1 1 calc R U . . .
C73 C 0.5490(7) 0.8504(9) 0.3373(10) 0.075(4) Uani 1 1 d . . . . .
C16 C 0.8957(7) 0.4795(7) 0.1828(8) 0.068(4) Uani 1 1 d . . . . .
H16 H 0.913429 0.448810 0.225504 0.082 Uiso 1 1 calc R U . . .
C61 C 0.5844(7) 0.6604(7) 0.3084(8) 0.056(3) Uani 1 1 d . . . . .
C60 C 0.5535(6) 0.7252(8) 0.2988(8) 0.070(4) Uani 1 1 d . . . . .
H60 H 0.515219 0.729488 0.261084 0.084 Uiso 1 1 calc R U . . .
C22 C 0.6208(6) 0.4415(8) 0.0334(8) 0.070(4) Uani 1 1 d . . . . .
C25 C 0.5856(6) 0.4969(7) 0.0392(8) 0.068(4) Uani 1 1 d . . . . .
H25 H 0.577624 0.533946 0.002424 0.082 Uiso 1 1 calc R U . . .
C64 C 0.9287(6) 0.7267(7) 0.5678(8) 0.072(4) Uani 1 1 d D . . . .
H64A H 0.959426 0.691806 0.571002 0.086 Uiso 1 1 calc R U . . .
H64B H 0.936032 0.744637 0.621868 0.086 Uiso 1 1 calc R U . . .
C63 C 0.5512(6) 0.5969(7) 0.2606(9) 0.051(3) Uani 1 1 d . . . . .
C85 C 0.9923(6) 0.6232(7) 0.3319(9) 0.065(4) Uani 1 1 d . . . . .
C17 C 0.8360(7) 0.4743(7) 0.1426(9) 0.068(4) Uani 1 1 d . . . . .
H17 H 0.813877 0.439799 0.157796 0.082 Uiso 1 1 calc R U . . .
C26 C 0.5624(6) 0.4966(7) 0.1004(9) 0.068(4) Uani 1 1 d . . . . .
H26 H 0.537644 0.533972 0.103090 0.081 Uiso 1 1 calc R U . . .
C76 C 0.9766(5) 0.8904(7) 0.2938(8) 0.055(3) Uani 1 1 d . . . . .
C4 C 1.0936(6) 0.5935(7) 0.0239(7) 0.061(4) Uani 1 1 d . . . . .
H4 H 1.104804 0.567451 -0.013493 0.074 Uiso 1 1 calc R U . . .
C62 C 0.6394(8) 0.6558(7) 0.3594(9) 0.062(4) Uani 1 1 d . . . . .
H62 H 0.659949 0.613157 0.364754 0.075 Uiso 1 1 calc R U . . .
C20 C 0.7184(6) 0.4414(7) 0.0022(8) 0.070(4) Uani 1 1 d . . . . .
H20A H 0.735501 0.428337 -0.038698 0.084 Uiso 1 1 calc R U . . .
H20B H 0.732189 0.407574 0.046019 0.084 Uiso 1 1 calc R U . . .
C58 C 0.6381(7) 0.7761(8) 0.4003(8) 0.068(4) Uani 1 1 d . . . . .
H58 H 0.656971 0.813609 0.433304 0.082 Uiso 1 1 calc R U . . .
C57 C 0.6670(6) 0.7121(11) 0.4044(9) 0.080(5) Uani 1 1 d . . . . .
C29 C 0.4280(6) 0.4670(11) 0.4364(9) 0.080(5) Uani 1 1 d . . . . .
C1 C 1.0586(6) 0.6642(8) 0.1331(8) 0.068(4) Uani 1 1 d . . . . .
H1 H 1.046067 0.689907 0.169475 0.082 Uiso 1 1 calc R U . . .
C5 C 1.0652(6) 0.5629(7) 0.0728(9) 0.071(4) Uani 1 1 d . . . . .
H5 H 1.057603 0.514602 0.066433 0.085 Uiso 1 1 calc R U . . .
C19 C 0.7401(6) 0.5166(8) 0.0343(9) 0.084(4) Uani 1 1 d . . . . .
H19A H 0.729913 0.549320 -0.010722 0.100 Uiso 1 1 calc R U . . .
H19B H 0.719168 0.531616 0.070309 0.100 Uiso 1 1 calc R U . . .
C21 C 0.6496(6) 0.4387(8) -0.0340(7) 0.075(4) Uani 1 1 d . . . . .
H21A H 0.637379 0.395560 -0.064872 0.090 Uiso 1 1 calc R U . . .
H21B H 0.635288 0.478408 -0.070300 0.090 Uiso 1 1 calc R U . . .
C2 C 1.0862(6) 0.6992(7) 0.0904(9) 0.069(4) Uani 1 1 d . . . . .
H2 H 1.093428 0.747394 0.098491 0.082 Uiso 1 1 calc R U . . .
C31 C 0.4681(6) 0.5193(9) 0.3391(10) 0.083(4) Uani 1 1 d . . . . .
H31 H 0.474784 0.560230 0.314158 0.100 Uiso 1 1 calc R U . . .
C6 C 1.1374(6) 0.7042(8) -0.0172(8) 0.089(5) Uani 1 1 d . . . . .
H6A H 1.146994 0.671341 -0.053261 0.107 Uiso 1 1 calc R U . . .
H6B H 1.111238 0.740486 -0.049565 0.107 Uiso 1 1 calc R U . . .
C27 C 0.4778(7) 0.4035(9) 0.3632(10) 0.093(5) Uani 1 1 d . . . . .
H27 H 0.492721 0.359727 0.355364 0.112 Uiso 1 1 calc R U . . .
N8 N 0.7140(9) 1.0020(9) 0.3153(8) 0.127(5) Uani 1 1 d . . . . .
C83 C 0.7788(11) 0.6459(9) 0.2166(11) 0.116(6) Uani 1 1 d . . . . .
C24 C 0.6080(7) 0.3922(8) 0.1482(10) 0.094(5) Uani 1 1 d . . . . .
H24 H 0.615520 0.355609 0.185631 0.112 Uiso 1 1 calc R U . . .
C47 C 0.7572(10) 0.8707(9) 0.2921(9) 0.106(5) Uani 1 1 d . . . . .
C30 C 0.4382(7) 0.5233(10) 0.3944(12) 0.098(5) Uani 1 1 d . . . . .
H30 H 0.424118 0.567264 0.403369 0.117 Uiso 1 1 calc R U . . .
C9 C 1.2821(11) 0.8177(11) 0.0542(10) 0.109(6) Uani 1 1 d . . . . .
C28 C 0.4471(6) 0.4063(11) 0.4182(9) 0.094(5) Uani 1 1 d . . . . .
H28 H 0.440099 0.364890 0.442110 0.113 Uiso 1 1 calc R U . . .
C33 C 0.3309(8) 0.4643(10) 0.4574(10) 0.102(6) Uani 1 1 d . . . . .
H33A H 0.323031 0.422172 0.424137 0.122 Uiso 1 1 calc R U . . .
H33B H 0.312551 0.457703 0.498502 0.122 Uiso 1 1 calc R U . . .
C23 C 0.6323(7) 0.3876(8) 0.0912(10) 0.089(5) Uani 1 1 d . . . . .
H23 H 0.656574 0.349392 0.089324 0.107 Uiso 1 1 calc R U . . .
C32 C 0.3950(6) 0.4708(9) 0.4967(9) 0.101(5) Uani 1 1 d . . . . .
H32A H 0.409075 0.433218 0.535999 0.121 Uiso 1 1 calc R U . . .
H32B H 0.403893 0.515575 0.525199 0.121 Uiso 1 1 calc R U . . .
C48 C 0.6981(10) 0.8844(12) 0.2813(11) 0.128(2) Uani 1 1 d . U . . .
H48 H 0.669991 0.848141 0.266767 0.153 Uiso 1 1 calc R U . . .
C36 C 0.1995(8) 0.4738(10) 0.3740(9) 0.094(5) Uani 1 1 d . . . . .
H36 H 0.216587 0.432210 0.399813 0.112 Uiso 1 1 calc R U . . .
C37 C 0.1325(8) 0.4808(12) 0.3330(10) 0.112(6) Uani 1 1 d . . . . .
H37 H 0.108766 0.441615 0.332937 0.135 Uiso 1 1 calc R U . . .
C35 C 0.2325(7) 0.5291(10) 0.3714(10) 0.088(5) Uani 1 1 d . . . . .
C54 C 0.8280(8) 0.7056(11) 0.4861(10) 0.128(6) Uani 1 1 d D U . . .
H54 H 0.829522 0.747998 0.460168 0.153 Uiso 1 1 calc R U . . .
C55 C 0.7645(7) 0.6659(11) 0.4453(11) 0.121(7) Uani 1 1 d . . . . .
H55A H 0.756111 0.658026 0.388098 0.146 Uiso 1 1 calc R U . . .
H55B H 0.763215 0.621130 0.471511 0.146 Uiso 1 1 calc R U . . .
C80 C 0.8233(9) 0.6160(12) 0.2748(12) 0.128(2) Uani 1 1 d . U . . .
H80 H 0.860741 0.637609 0.291401 0.153 Uiso 1 1 calc R U . . .
C11 C 1.3296(10) 0.9190(10) 0.1311(11) 0.105(5) Uani 1 1 d . . . . .
H11 H 1.327299 0.965853 0.145829 0.125 Uiso 1 1 calc R U . . .
C38 C 0.1438(8) 0.5913(10) 0.3026(10) 0.100(5) Uani 1 1 d . . . . .
H38 H 0.126931 0.632997 0.276925 0.120 Uiso 1 1 calc R U . . .
C39 C 0.2025(9) 0.5885(10) 0.3407(10) 0.095(5) Uani 1 1 d . . . . .
H39 H 0.224190 0.630269 0.346568 0.114 Uiso 1 1 calc R U . . .
C34 C 0.3036(8) 0.5211(11) 0.4098(11) 0.117(6) Uani 1 1 d . . . . .
H34A H 0.319039 0.522637 0.365339 0.141 Uiso 1 1 calc R U . . .
H34B H 0.318192 0.563320 0.441678 0.141 Uiso 1 1 calc R U . . .
C50 C 0.7737(10) 0.9904(12) 0.3271(11) 0.128(2) Uani 1 1 d . U . . .
H50 H 0.800334 1.028120 0.343294 0.153 Uiso 1 1 calc R U . . .
C53 C 0.8760(7) 0.6945(11) 0.5438(11) 0.131(6) Uani 1 1 d D U . . .
H53 H 0.873988 0.656019 0.575687 0.157 Uiso 1 1 calc R U . . .
N7 N 0.7650(11) 0.5249(8) 0.2972(13) 0.164(7) Uani 1 1 d . . . . .
C51 C 0.7950(9) 0.9277(13) 0.3164(11) 0.128(2) Uani 1 1 d . U . . .
H51 H 0.835762 0.922219 0.325383 0.153 Uiso 1 1 calc R U . . .
C8 C 1.2258(9) 0.7861(12) -0.0056(12) 0.152(8) Uani 1 1 d . U . . .
H8A H 1.236323 0.759300 -0.045774 0.183 Uiso 1 1 calc R U . . .
H8B H 1.198936 0.823917 -0.033010 0.183 Uiso 1 1 calc R U . . .
C49 C 0.6813(9) 0.9484(13) 0.2913(11) 0.128(2) Uani 1 1 d . U . . .
H49 H 0.640316 0.955274 0.279187 0.153 Uiso 1 1 calc R U . . .
O2W O 0.4900(11) 0.7144(10) 0.0837(11) 0.112(8) Uani 0.5 1 d . . P A 1
C10 C 1.2762(8) 0.8869(13) 0.0805(12) 0.137(7) Uani 1 1 d . . . . .
H10 H 1.239377 0.910032 0.065482 0.165 Uiso 1 1 calc R U . . .
C82 C 0.7195(9) 0.6146(12) 0.2047(12) 0.128(2) Uani 1 1 d . U . . .
H82 H 0.684653 0.634891 0.169734 0.153 Uiso 1 1 calc R U . . .
C7 C 1.1929(8) 0.7369(10) 0.0369(11) 0.128(7) Uani 1 1 d . . . . .
H7A H 1.220291 0.699592 0.064445 0.154 Uiso 1 1 calc R U . . .
H7B H 1.183246 0.764103 0.077574 0.154 Uiso 1 1 calc R U . . .
C43 C 0.8164(9) 0.5553(12) 0.3111(12) 0.128(2) Uani 1 1 d . U . . .
H43 H 0.850178 0.534416 0.347759 0.153 Uiso 1 1 calc R U . . .
C81 C 0.7176(9) 0.5579(12) 0.2446(12) 0.128(2) Uani 1 1 d . U . . .
H81 H 0.680000 0.538053 0.236094 0.153 Uiso 1 1 calc R U . . .
C12 C 1.3365(11) 0.7857(11) 0.0893(16) 0.154(10) Uani 1 1 d . . . . .
H12 H 1.340751 0.738510 0.077323 0.184 Uiso 1 1 calc R U . . .
C13 C 1.3826(9) 0.8188(13) 0.1390(12) 0.136(7) Uani 1 1 d . . . . .
H13 H 1.418027 0.793587 0.162141 0.164 Uiso 1 1 calc R U . . .
C45 C 0.7567(13) 0.7772(11) 0.1909(14) 0.197(7) Uani 1 1 d . . . . .
H45A H 0.762646 0.814644 0.156755 0.237 Uiso 1 1 calc R U . . .
H45B H 0.713698 0.770788 0.176845 0.237 Uiso 1 1 calc R U . . .
O1WB O 1.0122(11) 0.9310(14) 0.1020(15) 0.083(8) Uiso 0.33 1 d . . P B 3
C44 C 0.7815(13) 0.7112(11) 0.1691(13) 0.197(7) Uani 1 1 d . . . . .
H44A H 0.823152 0.719654 0.174951 0.237 Uiso 1 1 calc R U . . .
H44B H 0.760212 0.701449 0.112601 0.237 Uiso 1 1 calc R U . . .
C46 C 0.7800(13) 0.8025(11) 0.2750(13) 0.197(7) Uani 1 1 d . . . . .
H46A H 0.771087 0.766956 0.309051 0.237 Uiso 1 1 calc R U . . .
H46B H 0.823332 0.805776 0.290778 0.237 Uiso 1 1 calc R U . . .
O4W O 0.2736(13) 0.7434(16) 0.3080(19) 0.374(15) Uiso 1 1 d . . . . .
O3W O 0.6531(17) 1.146(2) 0.280(2) 0.49(2) Uiso 1 1 d . . . . .
O1WC O 1.1913(16) 0.873(2) 0.201(2) 0.150(13) Uiso 0.34 1 d . . P C 3
O1WA O 1.0812(14) 0.8554(18) 0.1646(19) 0.117(11) Uiso 0.33 1 d . . P D 1
O2WA O 0.5252(17) 0.694(2) 0.043(3) 0.239(17) Uiso 0.5 1 d . . P E 2

loop_
_atom_site_aniso_label
_atom_site_aniso_U_11
_atom_site_aniso_U_22
_atom_site_aniso_U_33
_atom_site_aniso_U_23
_atom_site_aniso_U_13
_atom_site_aniso_U_12
Cu1 0.0691(11) 0.0362(9) 0.0587(10) -0.0073(7) 0.0293(8) 0.0046(8)
Cu2 0.0671(11) 0.0524(11) 0.0841(12) 0.0109(8) 0.0347(9) -0.0033(8)
O52 0.083(6) 0.046(5) 0.044(5) 0.002(4) 0.043(5) -0.002(4)
O4 0.081(6) 0.027(5) 0.060(5) 0.011(4) 0.042(5) 0.004(4)
O1 0.093(7) 0.033(5) 0.067(6) -0.017(4) 0.033(5) 0.006(4)
O3 0.133(8) 0.062(6) 0.061(6) 0.007(5) 0.071(6) 0.000(5)
O7 0.072(7) 0.052(6) 0.095(7) -0.013(5) 0.027(6) 0.012(5)
N3 0.070(7) 0.046(7) 0.058(7) -0.007(6) 0.041(6) -0.004(6)
O5 0.065(6) 0.063(7) 0.100(7) -0.001(6) 0.037(5) -0.002(5)
O6 0.087(8) 0.057(7) 0.106(8) -0.026(6) 0.020(7) -0.004(6)
N5 0.079(8) 0.058(8) 0.080(8) 0.017(7) 0.041(6) 0.006(7)
N1 0.065(7) 0.029(7) 0.078(8) 0.000(6) 0.028(6) 0.000(5)
C70 0.075(9) 0.033(8) 0.037(7) 0.006(6) 0.020(6) 0.012(6)
O2 0.208(12) 0.021(5) 0.113(8) 0.007(5) 0.085(8) 0.009(6)
N2 0.060(9) 0.056(9) 0.101(9) -0.007(7) 0.026(7) 0.000(7)
N6 0.102(10) 0.041(7) 0.068(8) -0.007(6) 0.010(7) 0.013(8)
N4 0.061(7) 0.058(8) 0.081(8) 0.004(7) 0.032(6) -0.011(6)
C42 0.053(8) 0.050(9) 0.040(8) 0.010(7) 0.017(7) -0.004(6)
C75 0.053(8) 0.035(8) 0.069(9) 0.010(7) 0.022(7) 0.006(6)
C59 0.072(11) 0.052(10) 0.073(10) -0.009(8) 0.044(9) 0.006(9)
O56 0.073(9) 0.138(11) 0.122(10) -0.009(8) 0.025(8) 0.003(7)
C74 0.062(8) 0.038(8) 0.054(8) -0.016(7) 0.031(7) -0.003(6)
C41 0.068(8) 0.036(8) 0.057(8) 0.003(6) 0.040(7) -0.010(6)
C40 0.057(8) 0.044(9) 0.055(9) -0.014(7) 0.012(7) 0.001(6)
C14 0.076(11) 0.039(8) 0.067(10) 0.012(7) 0.034(9) 0.011(7)
O8 0.102(8) 0.091(9) 0.151(10) -0.038(8) 0.049(8) -0.005(7)
C3 0.052(9) 0.070(11) 0.071(10) 0.014(8) 0.017(8) -0.020(8)
C18 0.058(10) 0.068(10) 0.065(10) -0.015(8) 0.031(8) 0.005(8)
C15 0.067(11) 0.058(9) 0.074(10) 0.006(7) 0.035(9) 0.013(8)
C73 0.069(12) 0.080(13) 0.079(12) -0.029(10) 0.028(10) -0.021(11)
C16 0.078(12) 0.065(10) 0.065(9) 0.012(7) 0.029(9) 0.014(9)
C61 0.055(10) 0.048(10) 0.068(10) -0.002(7) 0.025(8) 0.006(8)
C60 0.057(9) 0.089(12) 0.058(9) -0.007(9) 0.011(7) -0.015(9)
C22 0.061(9) 0.075(11) 0.074(10) 0.005(9) 0.021(8) -0.022(8)
C25 0.085(10) 0.052(9) 0.075(10) 0.020(7) 0.038(9) 0.015(8)
C64 0.067(10) 0.078(11) 0.080(10) -0.001(9) 0.038(9) -0.014(8)
C63 0.049(9) 0.028(8) 0.076(11) 0.009(8) 0.019(8) 0.012(8)
C85 0.095(11) 0.033(9) 0.074(11) -0.013(8) 0.037(9) 0.005(8)
C17 0.065(11) 0.074(10) 0.077(10) 0.017(9) 0.040(9) -0.010(8)
C26 0.075(10) 0.060(10) 0.078(10) 0.016(9) 0.039(9) 0.009(8)
C76 0.059(9) 0.036(9) 0.067(10) -0.014(7) 0.017(8) 0.000(7)
C4 0.086(10) 0.055(10) 0.057(9) 0.004(7) 0.041(8) -0.011(8)
C62 0.070(12) 0.054(10) 0.061(10) 0.004(8) 0.021(9) -0.008(9)
C20 0.084(11) 0.069(10) 0.071(9) -0.002(7) 0.044(8) -0.004(8)
C58 0.050(10) 0.095(13) 0.057(10) -0.016(8) 0.014(8) -0.006(9)
C57 0.032(10) 0.131(16) 0.064(11) 0.025(11) 0.001(8) 0.022(11)
C29 0.050(10) 0.108(15) 0.085(11) -0.010(11) 0.026(9) 0.007(10)
C1 0.085(10) 0.050(11) 0.084(11) -0.014(8) 0.049(9) -0.003(8)
C5 0.073(10) 0.045(9) 0.082(11) -0.013(9) 0.011(9) -0.009(8)
C19 0.070(11) 0.089(12) 0.098(11) -0.010(9) 0.036(9) -0.001(9)
C21 0.071(10) 0.098(12) 0.063(9) 0.004(8) 0.033(8) -0.012(8)
C2 0.073(10) 0.057(9) 0.087(11) -0.021(9) 0.041(9) -0.018(8)
C31 0.056(9) 0.076(13) 0.128(14) -0.010(10) 0.044(10) -0.019(9)
C6 0.075(11) 0.116(13) 0.071(10) 0.001(9) 0.017(9) -0.045(10)
C27 0.090(12) 0.071(12) 0.120(14) 0.010(10) 0.037(11) 0.018(9)
N8 0.194(17) 0.120(12) 0.080(10) -0.013(9) 0.063(10) 0.022(12)
C83 0.20(2) 0.073(12) 0.117(14) -0.008(10) 0.112(15) -0.001(13)
C24 0.108(13) 0.077(12) 0.118(14) 0.038(10) 0.067(12) 0.019(10)
C47 0.157(17) 0.088(13) 0.085(12) 0.017(9) 0.055(12) 0.006(13)
C30 0.075(12) 0.089(14) 0.135(15) -0.008(12) 0.043(11) -0.002(10)
C9 0.15(2) 0.078(14) 0.094(13) -0.024(11) 0.027(14) -0.073(14)
C28 0.064(11) 0.147(19) 0.085(12) 0.046(11) 0.045(10) 0.005(11)
C33 0.100(15) 0.126(16) 0.091(13) 0.029(11) 0.048(11) 0.022(12)
C23 0.120(13) 0.073(11) 0.110(12) 0.020(10) 0.085(11) 0.032(9)
C32 0.053(10) 0.154(17) 0.102(12) -0.005(11) 0.034(10) -0.006(10)
C48 0.125(5) 0.141(6) 0.121(5) -0.006(4) 0.047(4) -0.007(5)
C36 0.090(14) 0.096(14) 0.099(12) 0.015(10) 0.038(11) 0.012(11)
C37 0.086(15) 0.130(19) 0.098(14) -0.010(12) 0.000(11) -0.048(13)
C35 0.082(13) 0.066(12) 0.119(14) 0.000(10) 0.037(11) -0.011(11)
C54 0.130(16) 0.173(14) 0.113(15) 0.050(12) 0.084(12) 0.020(14)
C55 0.058(11) 0.18(2) 0.134(16) 0.055(14) 0.041(11) -0.021(13)
C80 0.125(5) 0.141(6) 0.121(5) -0.006(4) 0.047(4) -0.007(5)
C11 0.099(14) 0.085(13) 0.134(16) -0.027(11) 0.045(13) -0.028(13)
C38 0.077(13) 0.104(15) 0.103(13) 0.019(10) 0.011(11) -0.035(11)
C39 0.100(15) 0.084(14) 0.104(13) 0.001(11) 0.038(12) -0.009(12)
C34 0.094(15) 0.17(2) 0.096(14) -0.021(13) 0.046(11) -0.044(13)
C50 0.125(5) 0.141(6) 0.121(5) -0.006(4) 0.047(4) -0.007(5)
C53 0.136(16) 0.171(14) 0.116(15) 0.049(12) 0.083(12) 0.020(14)
N7 0.21(2) 0.088(12) 0.214(19) 0.025(11) 0.099(16) -0.033(12)
C51 0.125(5) 0.141(6) 0.121(5) -0.006(4) 0.047(4) -0.007(5)
C8 0.158(14) 0.161(15) 0.128(13) -0.011(12) 0.036(12) -0.057(13)
C49 0.125(5) 0.141(6) 0.121(5) -0.006(4) 0.047(4) -0.007(5)
O2W 0.19(2) 0.084(15) 0.074(14) 0.023(11) 0.068(15) 0.061(15)
C10 0.070(13) 0.17(2) 0.153(19) -0.029(16) 0.007(12) -0.010(14)
C82 0.125(5) 0.141(6) 0.121(5) -0.006(4) 0.047(4) -0.007(5)
C7 0.108(14) 0.160(18) 0.131(16) 0.051(14) 0.058(13) -0.022(13)
C43 0.125(5) 0.141(6) 0.121(5) -0.006(4) 0.047(4) -0.007(5)
C81 0.125(5) 0.141(6) 0.121(5) -0.006(4) 0.047(4) -0.007(5)
C12 0.094(15) 0.094(16) 0.23(3) -0.042(17) -0.004(17) -0.027(15)
C13 0.106(17) 0.13(2) 0.148(18) -0.035(15) 0.009(14) -0.014(15)
C45 0.37(2) 0.107(10) 0.159(12) 0.017(10) 0.146(15) 0.039(12)
C44 0.37(2) 0.107(10) 0.159(12) 0.017(10) 0.146(15) 0.039(12)
C46 0.37(2) 0.107(10) 0.159(12) 0.017(10) 0.146(15) 0.039(12)

loop_
_atom_type_symbol
_atom_type_description
_atom_type_scat_dispersion_real
_atom_type_scat_dispersion_imag
_atom_type_scat_source
C C 0.0033 0.0016 'International Tables Vol C Tables 4.2.6.8 and 6.1.1.4'
H H 0.0000 0.0000 'International Tables Vol C Tables 4.2.6.8 and 6.1.1.4'
N N 0.0061 0.0033 'International Tables Vol C Tables 4.2.6.8 and 6.1.1.4'
O O 0.0106 0.0060 'International Tables Vol C Tables 4.2.6.8 and 6.1.1.4'
Cu Cu 0.3201 1.2651 'International Tables Vol C Tables 4.2.6.8 and 6.1.1.4'

loop_
_geom_angle_atom_site_label_1
_geom_angle_atom_site_label_2
_geom_angle_atom_site_label_3
_geom_angle
_geom_angle_site_symmetry_1
_geom_angle_site_symmetry_3
O1 Cu1 O4 179.6(4) . 2_745
O1 Cu1 N3 90.2(4) . .
O4 Cu1 N3 89.5(3) 2_745 .
O1 Cu1 N6 89.9(4) . 1_655
O4 Cu1 N6 90.5(4) 2_745 1_655
N3 Cu1 N6 171.5(5) . 1_655
O1 Cu1 N1 90.1(4) . .
O4 Cu1 N1 89.9(4) 2_745 .
N3 Cu1 N1 98.0(4) . .
N6 Cu1 N1 90.5(5) 1_655 .
O7 Cu2 O5 177.0(4) 2_645 .
O7 Cu2 N4 90.7(4) 2_645 .
O5 Cu2 N4 90.6(4) . .
O7 Cu2 N5 88.6(4) 2_645 .
O5 Cu2 N5 90.6(4) . .
N4 Cu2 N5 168.7(4) . .
O7 Cu2 N2 86.3(5) 2_645 2_745
O5 Cu2 N2 90.8(4) . 2_745
N4 Cu2 N2 95.5(5) . 2_745
N5 Cu2 N2 95.7(4) . 2_745
C42 O52 C64 119.7(9) . .
C76 O4 Cu1 119.5(8) . 2_755
C85 O1 Cu1 118.5(8) . .
C73 O7 Cu2 119.3(10) . 2_655
C16 N3 C14 116.8(11) . .
C16 N3 Cu1 121.3(9) . .
C14 N3 Cu1 121.8(9) . .
C63 O5 Cu2 123.0(9) . .
C27 N5 C31 113.7(12) . .
C27 N5 Cu2 122.9(11) . .
C31 N5 Cu2 123.0(10) . .
C1 N1 C5 114.1(11) . .
C1 N1 Cu1 121.8(10) . .
C5 N1 Cu1 122.8(9) . .
C40 C70 C75 119.9(11) . .
C40 C70 H70 120.1 . .
C75 C70 H70 120.1 . .
C11 N2 C13 115.8(14) . .
C11 N2 Cu2 119.2(11) . 2_755
C13 N2 Cu2 124.2(12) . 2_755
C37 N6 C38 115.7(15) . .
C37 N6 Cu1 122.6(12) . 1_455
C38 N6 Cu1 120.4(12) . 1_455
C26 N4 C24 115.0(12) . .
C26 N4 Cu2 123.4(10) . .
C24 N4 Cu2 121.5(10) . .
O52 C42 C74 114.1(11) . .
O52 C42 C41 125.8(10) . .
C74 C42 C41 120.1(11) . .
C74 C75 C70 117.5(10) . .
C74 C75 C76 122.6(11) . .
C70 C75 C76 119.8(12) . .
C58 C59 C60 118.9(13) . .
C58 C59 C73 121.2(14) . .
C60 C59 C73 119.9(14) . .
C55 O56 C57 115.9(14) . .
C42 C74 C75 122.2(11) . .
C42 C74 H74 118.9 . .
C75 C74 H74 118.9 . .
C42 C41 C40 118.4(11) . .
C42 C41 H41 120.8 . .
C40 C41 H41 120.8 . .
C70 C40 C41 121.8(11) . .
C70 C40 C85 120.2(12) . .
C41 C40 C85 118.0(12) . .
N3 C14 C15 123.3(12) . .
N3 C14 H14 118.4 . .
C15 C14 H14 118.4 . .
C4 C3 C2 119.3(12) . .
C4 C3 C6 120.1(14) . .
C2 C3 C6 120.6(14) . .
C15 C18 C17 117.0(12) . .
C15 C18 C19 120.3(14) . .
C17 C18 C19 122.7(14) . .
C14 C15 C18 119.3(12) . .
C14 C15 H15 120.4 . .
C18 C15 H15 120.4 . .
O8 C73 O7 122.0(16) . .
O8 C73 C59 119.3(15) . .
O7 C73 C59 118.6(14) . .
C17 C16 N3 122.1(12) . .
C17 C16 H16 118.9 . .
N3 C16 H16 118.9 . .
C62 C61 C60 119.6(12) . .
C62 C61 C63 122.3(13) . .
C60 C61 C63 118.1(13) . .
C59 C60 C61 119.7(12) . .
C59 C60 H60 120.1 . .
C61 C60 H60 120.1 . .
C25 C22 C23 118.5(13) . .
C25 C22 C21 121.3(13) . .
C23 C22 C21 120.1(14) . .
C26 C25 C22 118.4(12) . .
C26 C25 H25 120.8 . .
C22 C25 H25 120.8 . .
C53 C64 O52 116.5(14) . .
C53 C64 H64A 108.2 . .
O52 C64 H64A 108.2 . .
C53 C64 H64B 108.2 . .
O52 C64 H64B 108.2 . .
H64A C64 H64B 107.3 . .
O6 C63 O5 124.3(13) . .
O6 C63 C61 121.9(12) . .
O5 C63 C61 113.7(13) . .
O2 C85 O1 127.2(12) . .
O2 C85 C40 119.3(13) . .
O1 C85 C40 113.5(13) . .
C16 C17 C18 121.5(12) . .
C16 C17 H17 119.3 . .
C18 C17 H17 119.3 . .
N4 C26 C25 124.5(13) . .
N4 C26 H26 117.8 . .
C25 C26 H26 117.8 . .
O4 C76 O3 128.7(12) . .
O4 C76 C75 113.6(12) . .
O3 C76 C75 117.8(12) . .
C3 C4 C5 115.6(12) . .
C3 C4 H4 122.2 . .
C5 C4 H4 122.2 . .
C61 C62 C57 121.3(14) . .
C61 C62 H62 119.3 . .
C57 C62 H62 119.3 . .
C21 C20 C19 110.8(11) . .
C21 C20 H20A 109.5 . .
C19 C20 H20A 109.5 . .
C21 C20 H20B 109.5 . .
C19 C20 H20B 109.5 . .
H20A C20 H20B 108.1 . .
C59 C58 C57 118.7(13) . .
C59 C58 H58 120.6 . .
C57 C58 H58 120.6 . .
C62 C57 C58 121.7(13) . .
C62 C57 O56 126.1(17) . .
C58 C57 O56 112.2(17) . .
C28 C29 C30 114.2(15) . .
C28 C29 C32 120.9(18) . .
C30 C29 C32 124.8(18) . .
N1 C1 C2 124.9(12) . .
N1 C1 H1 117.6 . .
C2 C1 H1 117.6 . .
N1 C5 C4 126.5(12) . .
N1 C5 H5 116.8 . .
C4 C5 H5 116.8 . .
C18 C19 C20 112.5(12) . .
C18 C19 H19A 109.1 . .
C20 C19 H19A 109.1 . .
C18 C19 H19B 109.1 . .
C20 C19 H19B 109.1 . .
H19A C19 H19B 107.8 . .
C20 C21 C22 111.0(10) . .
C20 C21 H21A 109.4 . .
C22 C21 H21A 109.4 . .
C20 C21 H21B 109.4 . .
C22 C21 H21B 109.4 . .
H21A C21 H21B 108.0 . .
C1 C2 C3 119.6(12) . .
C1 C2 H2 120.2 . .
C3 C2 H2 120.2 . .
N5 C31 C30 120.7(15) . .
N5 C31 H31 119.7 . .
C30 C31 H31 119.7 . .
C7 C6 C3 109.9(11) . .
C7 C6 H6A 109.7 . .
C3 C6 H6A 109.7 . .
C7 C6 H6B 109.7 . .
C3 C6 H6B 109.7 . .
H6A C6 H6B 108.2 . .
N5 C27 C28 126.4(15) . .
N5 C27 H27 116.8 . .
C28 C27 H27 116.8 . .
C49 N8 C50 114(2) . .
C80 C83 C82 114.1(18) . .
C80 C83 C44 128(2) . .
C82 C83 C44 118(2) . .
C23 C24 N4 125.0(13) . .
C23 C24 H24 117.5 . .
N4 C24 H24 117.5 . .
C51 C47 C48 114.9(19) . .
C51 C47 C46 121(2) . .
C48 C47 C46 124(2) . .
C29 C30 C31 124.5(16) . .
C29 C30 H30 117.8 . .
C31 C30 H30 117.8 . .
C12 C9 C10 116.5(17) . .
C12 C9 C8 128(2) . .
C10 C9 C8 116(2) . .
C29 C28 C27 120.4(16) . .
C29 C28 H28 119.8 . .
C27 C28 H28 119.8 . .
C34 C33 C32 115.2(16) . .
C34 C33 H33A 108.5 . .
C32 C33 H33A 108.5 . .
C34 C33 H33B 108.5 . .
C32 C33 H33B 108.5 . .
H33A C33 H33B 107.5 . .
C24 C23 C22 118.5(14) . .
C24 C23 H23 120.7 . .
C22 C23 H23 120.7 . .
C33 C32 C29 111.5(13) . .
C33 C32 H32A 109.3 . .
C29 C32 H32A 109.3 . .
C33 C32 H32B 109.3 . .
C29 C32 H32B 109.3 . .
H32A C32 H32B 108.0 . .
C49 C48 C47 120(2) . .
C49 C48 H48 120.0 . .
C47 C48 H48 120.0 . .
C35 C36 C37 117.0(16) . .
C35 C36 H36 121.5 . .
C37 C36 H36 121.5 . .
N6 C37 C36 124.5(17) . .
N6 C37 H37 117.8 . .
C36 C37 H37 117.8 . .
C36 C35 C39 116.0(16) . .
C36 C35 C34 117.7(17) . .
C39 C35 C34 126.2(17) . .
C53 C54 C55 137.0(19) . .
C53 C54 H54 111.5 . .
C55 C54 H54 111.5 . .
O56 C55 C54 100.9(16) . .
O56 C55 H55A 111.6 . .
C54 C55 H55A 111.6 . .
O56 C55 H55B 111.6 . .
C54 C55 H55B 111.6 . .
H55A C55 H55B 109.4 . .
C83 C80 C43 123(2) . .
C83 C80 H80 118.7 . .
C43 C80 H80 118.7 . .
N2 C11 C10 125.0(17) . .
N2 C11 H11 117.5 . .
C10 C11 H11 117.5 . .
C39 C38 N6 122.0(16) . .
C39 C38 H38 119.0 . .
N6 C38 H38 119.0 . .
C38 C39 C35 124.1(17) . .
C38 C39 H39 117.9 . .
C35 C39 H39 117.9 . .
C33 C34 C35 122.8(16) . .
C33 C34 H34A 106.6 . .
C35 C34 H34A 106.6 . .
C33 C34 H34B 106.6 . .
C35 C34 H34B 106.6 . .
H34A C34 H34B 106.6 . .
C51 C50 N8 123(2) . .
C51 C50 H50 118.7 . .
N8 C50 H50 118.7 . .
C54 C53 C64 133(2) . .
C54 C53 H53 113.7 . .
C64 C53 H53 113.7 . .
C43 N7 C81 116.0(19) . .
C50 C51 C47 121(2) . .
C50 C51 H51 119.7 . .
C47 C51 H51 119.7 . .
C9 C8 C7 111.5(15) . .
C9 C8 H8A 109.3 . .
C7 C8 H8A 109.3 . .
C9 C8 H8B 109.3 . .
C7 C8 H8B 109.3 . .
H8A C8 H8B 108.0 . .
N8 C49 C48 128(2) . .
N8 C49 H49 116.1 . .
C48 C49 H49 116.1 . .
C9 C10 C11 116.0(17) . .
C9 C10 H10 122.0 . .
C11 C10 H10 122.0 . .
C81 C82 C83 118(2) . .
C81 C82 H82 121.2 . .
C83 C82 H82 121.2 . .
C6 C7 C8 114.9(14) . .
C6 C7 H7A 108.5 . .
C8 C7 H7A 108.5 . .
C6 C7 H7B 108.5 . .
C8 C7 H7B 108.5 . .
H7A C7 H7B 107.5 . .
N7 C43 C80 123(2) . .
N7 C43 H43 118.5 . .
C80 C43 H43 118.5 . .
C82 C81 N7 126(2) . .
C82 C81 H81 117.1 . .
N7 C81 H81 117.1 . .
C13 C12 C9 122(2) . .
C13 C12 H12 118.8 . .
C9 C12 H12 118.8 . .
C12 C13 N2 123.4(19) . .
C12 C13 H13 118.3 . .
N2 C13 H13 118.3 . .
C46 C45 C44 119(2) . .
C46 C45 H45A 107.6 . .
C44 C45 H45A 107.6 . .
C46 C45 H45B 107.6 . .
C44 C45 H45B 107.6 . .
H45A C45 H45B 107.0 . .
C45 C44 C83 116.9(18) . .
C45 C44 H44A 108.1 . .
C83 C44 H44A 108.1 . .
C45 C44 H44B 108.1 . .
C83 C44 H44B 108.1 . .
H44A C44 H44B 107.3 . .
C47 C46 C45 117(2) . .
C47 C46 H46A 108.1 . .
C45 C46 H46A 108.1 . .
C47 C46 H46B 108.1 . .
C45 C46 H46B 108.1 . .
H46A C46 H46B 107.3 . .

loop_
_geom_bond_atom_site_label_1
_geom_bond_atom_site_label_2
_geom_bond_distance
_geom_bond_site_symmetry_2
Cu1 O1 1.932(7) .
Cu1 O4 1.969(7) 2_745
Cu1 N3 2.031(10) .
Cu1 N6 2.042(12) 1_655
Cu1 N1 2.318(10) .
Cu2 O7 1.935(9) 2_645
Cu2 O5 1.974(9) .
Cu2 N4 2.035(11) .
Cu2 N5 2.041(11) .
Cu2 N2 2.354(12) 2_745
O52 C42 1.351(13) .
O52 C64 1.389(14) .
O4 C76 1.201(13) .
O1 C85 1.255(15) .
O3 C76 1.259(14) .
O7 C73 1.266(15) .
N3 C16 1.366(15) .
N3 C14 1.369(14) .
O5 C63 1.235(13) .
O6 C63 1.203(13) .
N5 C27 1.318(18) .
N5 C31 1.342(16) .
N1 C1 1.322(15) .
N1 C5 1.326(15) .
C70 C40 1.358(15) .
C70 C75 1.445(15) .
C70 H70 0.9300 .
O2 C85 1.205(15) .
N2 C11 1.303(19) .
N2 C13 1.36(2) .
N6 C37 1.22(2) .
N6 C38 1.367(17) .
N4 C26 1.335(15) .
N4 C24 1.359(16) .
C42 C74 1.382(15) .
C42 C41 1.397(15) .
C75 C74 1.393(15) .
C75 C76 1.538(16) .
C59 C58 1.371(16) .
C59 C60 1.404(17) .
C59 C73 1.456(19) .
O56 C55 1.36(2) .
O56 C57 1.405(16) .
C74 H74 0.9300 .
C41 C40 1.417(15) .
C41 H41 0.9300 .
C40 C85 1.543(16) .
C14 C15 1.376(16) .
C14 H14 0.9300 .
O8 C73 1.250(15) .
C3 C4 1.352(17) .
C3 C2 1.374(17) .
C3 C6 1.585(17) .
C18 C15 1.396(17) .
C18 C17 1.400(17) .
C18 C19 1.507(17) .
C15 H15 0.9300 .
C16 C17 1.356(16) .
C16 H16 0.9300 .
C61 C62 1.313(16) .
C61 C60 1.408(17) .
C61 C63 1.523(18) .
C60 H60 0.9300 .
C22 C25 1.364(17) .
C22 C23 1.401(18) .
C22 C21 1.554(17) .
C25 C26 1.364(17) .
C25 H25 0.9300 .
C64 C53 1.324(15) .
C64 H64A 0.9700 .
C64 H64B 0.9700 .
C17 H17 0.9300 .
C26 H26 0.9300 .
C4 C5 1.385(17) .
C4 H4 0.9300 .
C62 C57 1.356(19) .
C62 H62 0.9300 .
C20 C21 1.538(16) .
C20 C19 1.553(17) .
C20 H20A 0.9700 .
C20 H20B 0.9700 .
C58 C57 1.382(19) .
C58 H58 0.9300 .
C29 C28 1.31(2) .
C29 C30 1.36(2) .
C29 C32 1.52(2) .
C1 C2 1.326(16) .
C1 H1 0.9300 .
C5 H5 0.9300 .
C19 H19A 0.9700 .
C19 H19B 0.9700 .
C21 H21A 0.9700 .
C21 H21B 0.9700 .
C2 H2 0.9300 .
C31 C30 1.39(2) .
C31 H31 0.9300 .
C6 C7 1.474(19) .
C6 H6A 0.9700 .
C6 H6B 0.9700 .
C27 C28 1.39(2) .
C27 H27 0.9300 .
N8 C49 1.26(2) .
N8 C50 1.37(2) .
C83 C80 1.32(2) .
C83 C82 1.47(2) .
C83 C44 1.50(2) .
C24 C23 1.319(18) .
C24 H24 0.9300 .
C47 C51 1.37(2) .
C47 C48 1.37(2) .
C47 C46 1.47(2) .
C30 H30 0.9300 .
C9 C12 1.37(2) .
C9 C10 1.41(2) .
C9 C8 1.52(2) .
C28 H28 0.9300 .
C33 C34 1.38(2) .
C33 C32 1.445(18) .
C33 H33A 0.9700 .
C33 H33B 0.9700 .
C23 H23 0.9300 .
C32 H32A 0.9700 .
C32 H32B 0.9700 .
C48 C49 1.30(2) .
C48 H48 0.9300 .
C36 C35 1.317(19) .
C36 C37 1.51(2) .
C36 H36 0.9300 .
C37 H37 0.9300 .
C35 C39 1.341(19) .
C35 C34 1.59(2) .
C54 C53 1.260(9) .
C54 C55 1.62(2) .
C54 H54 0.9300 .
C55 H55A 0.9700 .
C55 H55B 0.9700 .
C80 C43 1.35(2) .
C80 H80 0.9300 .
C11 C10 1.41(2) .
C11 H11 0.9300 .
C38 C39 1.324(19) .
C38 H38 0.9300 .
C39 H39 0.9300 .
C34 H34A 0.9700 .
C34 H34B 0.9700 .
C50 C51 1.33(2) .
C50 H50 0.9300 .
C53 H53 0.9300 .
N7 C43 1.29(2) .
N7 C81 1.34(2) .
C51 H51 0.9300 .
C8 C7 1.56(2) .
C8 H8A 0.9700 .
C8 H8B 0.9700 .
C49 H49 0.9300 .
C10 H10 0.9300 .
C82 C81 1.29(2) .
C82 H82 0.9300 .
C7 H7A 0.9700 .
C7 H7B 0.9700 .
C43 H43 0.9300 .
C81 H81 0.9300 .
C12 C13 1.31(2) .
C12 H12 0.9300 .
C13 H13 0.9300 .
C45 C46 1.48(3) .
C45 C44 1.48(3) .
C45 H45A 0.9700 .
C45 H45B 0.9700 .
C44 H44A 0.9700 .
C44 H44B 0.9700 .
C46 H46A 0.9700 .
C46 H46B 0.9700 .
